data_1548093
loop_
_publ_author_name
'David M. King'
'Peter A. Cleaves'
'Ashley J. Wooles'
'Benedict M. Gardner'
'Nicholas F. Chilton'
'Floriana Tuna'
'William Lewis'
'Eric J. L. McInnes'
'Stephen T. Liddle'

_publ_section_title
;
 Molecular and electronic structure of terminal and alkali metal-capped
 uranium(V) nitride complexes
;
_journal_name_full 'Nature Communications'
_journal_page_first 13773
_journal_paper_doi 10.1038/ncomms13773
_journal_volume 7
_journal_year 2016
_chemical_formula_moiety 'C45 H99 N5 O6 Rb1 Si3 U1'
_chemical_formula_sum 'C52.5 H116.5 N5 O6 Rb Si3 U'
_chemical_formula_weight 1321.77
_space_group_crystal_system cubic
_space_group_IT_number 205
_space_group_name_Hall '-P 2ac 2ab 3'
_space_group_name_H-M_alt 'P a -3'
_symmetry_space_group_name_Hall '-P 2ac 2ab 3'
_symmetry_space_group_name_H-M 'P a -3'
_atom_sites_solution_hydrogens geom
_atom_sites_solution_primary direct
_atom_sites_solution_secondary difmap
_cell_angle_alpha 90
_cell_angle_beta 90
_cell_angle_gamma 90
_cell_formula_units_Z 8
_cell_length_a 23.7586(3)
_cell_length_b 23.7586(3)
_cell_length_c 23.7586(3)
_cell_measurement_reflns_used 4588
_cell_measurement_temperature 120(2)
_cell_measurement_theta_max 74.4020
_cell_measurement_theta_min 4.5640
_cell_volume 13411.0(3)
_computing_cell_refinement
;
CrysAlisPro, Agilent Technologies,
Version 1.171.36.28 (release 01-02-2013 CrysAlis171 .NET)
(compiled Feb  1 2013,16:14:44)
;
_computing_data_collection
;
CrysAlisPro, Agilent Technologies,
Version 1.171.36.28 (release 01-02-2013 CrysAlis171 .NET)
(compiled Feb  1 2013,16:14:44)
;
_computing_data_reduction
;
CrysAlisPro, Agilent Technologies,
Version 1.171.36.28 (release 01-02-2013 CrysAlis171 .NET)
(compiled Feb  1 2013,16:14:44)
;
_computing_molecular_graphics 'Olex2 (Dolomanov et al., 2009)'
_computing_publication_material 'Olex2 (Dolomanov et al., 2009)'
_computing_structure_refinement 'ShelXL (Sheldrick, 2015)'
_computing_structure_solution 'ShelXT (Sheldrick, 2015)'
_diffrn_ambient_temperature 120(2)
_diffrn_detector_area_resol_mean 10.3613
_diffrn_measured_fraction_theta_full 0.997
_diffrn_measured_fraction_theta_max 0.975
_diffrn_measurement_details
;
#__ type_ start__ end____ width___ exp.time_
  1 omega  -37.00   15.00   1.0000    5.0000
omega____ theta____ kappa____ phi______ frames
    -      -38.5000   38.0000 -150.0000 52
#__ type_ start__ end____ width___ exp.time_
  2 omega   35.00   87.00   1.0000   20.0000
omega____ theta____ kappa____ phi______ frames
    -      105.8472  -30.0000 -150.0000 52
#__ type_ start__ end____ width___ exp.time_
  3 omega   44.00   98.00   1.0000   20.0000
omega____ theta____ kappa____ phi______ frames
    -      105.8472  -45.0000    0.0000 54
;
_diffrn_measurement_device_type 'SuperNova, Dual, Cu at zero, Atlas'
_diffrn_measurement_method '\w scans'
_diffrn_orient_matrix_UB_11 -0.0622477000
_diffrn_orient_matrix_UB_12 -0.0052103000
_diffrn_orient_matrix_UB_13 -0.0174467000
_diffrn_orient_matrix_UB_21 0.0088995000
_diffrn_orient_matrix_UB_22 -0.0628997000
_diffrn_orient_matrix_UB_23 -0.0130148000
_diffrn_orient_matrix_UB_31 -0.0158557000
_diffrn_orient_matrix_UB_32 -0.0148862000
_diffrn_orient_matrix_UB_33 0.0610695000
_diffrn_radiation_monochromator mirror
_diffrn_radiation_type CuK\a
_diffrn_radiation_wavelength 1.54184
_diffrn_reflns_av_R_equivalents 0.0277
_diffrn_reflns_av_unetI/netI 0.0262
_diffrn_reflns_Laue_measured_fraction_full 0.997
_diffrn_reflns_Laue_measured_fraction_max 0.975
_diffrn_reflns_limit_h_max 27
_diffrn_reflns_limit_h_min -28
_diffrn_reflns_limit_k_max 20
_diffrn_reflns_limit_k_min -24
_diffrn_reflns_limit_l_max 6
_diffrn_reflns_limit_l_min -21
_diffrn_reflns_number 13287
_diffrn_reflns_point_group_measured_fraction_full 0.997
_diffrn_reflns_point_group_measured_fraction_max 0.975
_diffrn_reflns_theta_full 67.684
_diffrn_reflns_theta_max 74.506
_diffrn_reflns_theta_min 4.161
_diffrn_source 'SuperNova (Cu) X-ray Source'
_exptl_absorpt_coefficient_mu 8.542
_exptl_absorpt_correction_T_max 0.570
_exptl_absorpt_correction_T_min 0.299
_exptl_absorpt_correction_type gaussian
_exptl_absorpt_process_details
;
CrysAlisPro, Agilent Technologies,
Version 1.171.36.28 (release 01-02-2013 CrysAlis171 .NET)
(compiled Feb  1 2013,16:14:44)
Numerical absorption correction based on gaussian integration over
			a multifaceted crystal model
;
_exptl_crystal_colour red
_exptl_crystal_colour_primary red
_exptl_crystal_density_diffrn 1.309
_exptl_crystal_description block
_exptl_crystal_F_000 5484
_exptl_crystal_size_max 0.4122
_exptl_crystal_size_mid 0.1745
_exptl_crystal_size_min 0.1419
_refine_diff_density_max 1.666
_refine_diff_density_min -1.538
_refine_diff_density_rms 0.124
_refine_ls_extinction_coef .
_refine_ls_extinction_method none
_refine_ls_goodness_of_fit_ref 1.061
_refine_ls_hydrogen_treatment constr
_refine_ls_matrix_type full
_refine_ls_number_parameters 275
_refine_ls_number_reflns 4474
_refine_ls_number_restraints 697
_refine_ls_restrained_S_all 2.398
_refine_ls_R_factor_all 0.0816
_refine_ls_R_factor_gt 0.0699
_refine_ls_shift/su_max 0.001
_refine_ls_shift/su_mean 0.000
_refine_ls_structure_factor_coef Fsqd
_refine_ls_weighting_details 'w=1/[\s^2^(Fo^2^)+(0.1191P)^2^+36.7738P] where P=(Fo^2^+2Fc^2^)/3'
_refine_ls_weighting_scheme calc
_refine_ls_wR_factor_gt 0.1987
_refine_ls_wR_factor_ref 0.2120
_reflns_Friedel_coverage 0.000
_reflns_Friedel_fraction_full .
_reflns_Friedel_fraction_max .
_reflns_number_gt 3530
_reflns_number_total 4474
_reflns_threshold_expression 'I > 2\s(I)'
_cod_data_source_file 10.cif
_cod_data_source_block 10
_cod_original_cell_volume 13411.0(4)
_cod_original_formula_sum 'C52.50 H116.50 N5 O6 Rb Si3 U'
_cod_database_code 1548093
_chemical_oxdiff_formula 'C78H174 N9 Si6 O6 U Rb'
_chemical_oxdiff_usercomment 'UAWAME #12579 FOR AW/STL ON MICROMOUNT IN FOMBLIN OIL'
_shelx_space_group_comment
;
The symmetry employed for this shelxl refinement is uniquely defined
by the following loop, which should always be used as a source of
symmetry information in preference to the above space-group names.
They are only intended as comments.
;
_reflns_odcompleteness_completeness 99.61
_reflns_odcompleteness_iscentric 1
_reflns_odcompleteness_theta 67.13
_olex2_refinement_description
;
1. Fixed Uiso
 At 1.2 times of:
  All C(H) groups, All C(H,H) groups
 At 1.5 times of:
  All C(H,H,H) groups
2. Restrained distances
 C14-C13 = C10-C11 = C15_$1-C12
 1.55 with sigma of 0.01
 N2-C11 = N1-C10 = O1-C12 = O2-C14 = O2-C15 = O1-C13
 1.45 with sigma of 0.01
 N2-C11
 1.45 with sigma of 0.001
 H8AA-H5AC
 -2 with sigma of 0.02
 Si1A-C4A \\sim Si1-C4 \\sim Si1A-C1A \\sim Si1-C1 \\sim Si1A-C7A \\sim Si1-C7
 with sigma of 0.01
 Si1A-N1 \\sim Si1-N1
 with sigma of 0.01
 C2A-C1A \\sim C4A-C5A \\sim C4A-C6A \\sim C7A-C8A \\sim C9A-C7A \\sim C1-C3
\\sim C1-C2 \\sim C6-C4 \\sim C5-
 C4 \\sim C8-C7 \\sim C7-C9
 with sigma of 0.01
 C8A-C9A \\sim C6A-C5A \\sim C2A-C3A \\sim C2-C3 \\sim C9-C8 \\sim C6-C5
 with sigma of 0.01
3. Uiso/Uaniso restraints and constraints
All non-hydrogen atoms have similar U: within 2A with sigma of 0.02 and sigma
for terminal atoms of 0.04
4. Rigid body (RIGU) restrains
 All non-hydrogen atoms
 with sigma for 1-2 distances of 0.004 and sigma for 1-3 distances of 0.004
5. Others
 Sof(Si1A)=Sof(C7A)=Sof(H7A)=Sof(C1A)=Sof(H1A)=Sof(C4A)=Sof(H4A)=Sof(C2A)=
 Sof(H2AA)=Sof(H2AB)=Sof(H2AC)=Sof(C5A)=Sof(H5AA)=Sof(H5AB)=Sof(H5AC)=Sof(C8A)=
 Sof(H8AA)=Sof(H8AB)=Sof(H8AC)=Sof(C9A)=Sof(H9AA)=Sof(H9AB)=Sof(H9AC)=Sof(C6A)=
 Sof(H6AA)=Sof(H6AB)=Sof(H6AC)=Sof(C3A)=Sof(H3AA)=Sof(H3AB)=Sof(H3AC)=1-FVAR(1)
 Sof(Si1)=Sof(C4)=Sof(H4)=Sof(C1)=Sof(H1)=Sof(C6)=Sof(H6A)=Sof(H6B)=Sof(H6C)=
 Sof(C5)=Sof(H5A)=Sof(H5B)=Sof(H5C)=Sof(C2)=Sof(H2A)=Sof(H2B)=Sof(H2C)=Sof(C3)=
 Sof(H3A)=Sof(H3B)=Sof(H3C)=Sof(C7)=Sof(H7)=Sof(C8)=Sof(H8A)=Sof(H8B)=Sof(H8C)=
 Sof(C9)=Sof(H9A)=Sof(H9B)=Sof(H9C)=FVAR(1)
6.a Ternary CH refined with riding coordinates:
 C4(H4), C1(H1), C7(H7), C7A(H7A), C1A(H1A), C4A(H4A)
6.b Secondary CH2 refined with riding coordinates:
 C10(H10A,H10B), C11(H11A,H11B), C14(H14A,H14B), C13(H13A,H13B), C12(H12A,
 H12B), C15(H15A,H15B)
6.c Me refined with riding coordinates:
 C6(H6A,H6B,H6C), C5(H5A,H5B,H5C), C2(H2A,H2B,H2C), C3(H3A,H3B,H3C), C8(H8A,
 H8B,H8C), C9(H9A,H9B,H9C), C2A(H2AA,H2AB,H2AC), C5A(H5AA,H5AB,H5AC), C8A(H8AA,
 H8AB,H8AC), C9A(H9AA,H9AB,H9AC), C6A(H6AA,H6AB,H6AC), C3A(H3AA,H3AB,H3AC)
;
_olex2_submission_special_instructions 'No special instructions were received'

loop_
_space_group_symop_operation_xyz
'x, y, z'
'-x+1/2, -y, z+1/2'
'-x, y+1/2, -z+1/2'
'x+1/2, -y+1/2, -z'
'z, x, y'
'z+1/2, -x+1/2, -y'
'-z+1/2, -x, y+1/2'
'-z, x+1/2, -y+1/2'
'y, z, x'
'-y, z+1/2, -x+1/2'
'y+1/2, -z+1/2, -x'
'-y+1/2, -z, x+1/2'
'-x, -y, -z'
'x-1/2, y, -z-1/2'
'x, -y-1/2, z-1/2'
'-x-1/2, y-1/2, z'
'-z, -x, -y'
'-z-1/2, x-1/2, y'
'z-1/2, x, -y-1/2'
'z, -x-1/2, y-1/2'
'-y, -z, -x'
'y, -z-1/2, x-1/2'
'-y-1/2, z-1/2, x'
'y-1/2, z, -x-1/2'

loop_
_atom_site_label
_atom_site_type_symbol
_atom_site_fract_x
_atom_site_fract_y
_atom_site_fract_z
_atom_site_U_iso_or_equiv
_atom_site_adp_type
_atom_site_occupancy
_atom_site_site_symmetry_order
_atom_site_calc_flag
_atom_site_refinement_flags_posn
_atom_site_refinement_flags_adp
_atom_site_refinement_flags_occupancy
_atom_site_disorder_assembly
_atom_site_disorder_group
U1 U 0.26348(2) 0.26348(2) 0.26348(2) 0.0622(2) Uani 1 3 d S TU P . .
Rb1 Rb 0.37479(4) 0.37479(4) 0.37479(4) 0.0762(4) Uani 1 3 d S TU P . .
N2 N 0.1920(4) 0.1920(4) 0.1920(4) 0.094(3) Uani 1 3 d DS TU P . .
N3 N 0.3073(3) 0.3073(3) 0.3073(3) 0.077(3) Uani 1 3 d S TU P . .
N1 N 0.2958(3) 0.1699(3) 0.2626(4) 0.0794(19) Uani 1 1 d D U . . .
C10 C 0.2514(4) 0.1273(4) 0.2624(4) 0.090(3) Uani 1 1 d D U . . .
H10A H 0.2244 0.1329 0.2937 0.108 Uiso 1 1 calc R . . . .
H10B H 0.2669 0.0887 0.2640 0.108 Uiso 1 1 calc R . . . .
O1 O 0.3500(5) 0.3619(5) 0.4967(5) 0.163(4) Uani 1 1 d D U . . .
C11 C 0.2240(4) 0.1406(2) 0.2034(4) 0.095(3) Uani 1 1 d D U . . .
H11A H 0.2548 0.1393 0.1754 0.114 Uiso 1 1 calc R . . . .
H11B H 0.1987 0.1087 0.1947 0.114 Uiso 1 1 calc R . . . .
O2 O 0.3032(6) 0.4441(6) 0.4412(5) 0.181(4) Uani 1 1 d D U . . .
C14 C 0.2806(10) 0.4359(8) 0.4956(6) 0.187(6) Uani 1 1 d D U . . .
H14A H 0.2395 0.4425 0.4955 0.225 Uiso 1 1 calc R . . . .
H14B H 0.2983 0.4620 0.5229 0.225 Uiso 1 1 calc R . . . .
C13 C 0.2937(6) 0.3750(8) 0.5110(9) 0.187(6) Uani 1 1 d D U . . .
H13A H 0.2879 0.3693 0.5518 0.224 Uiso 1 1 calc R . . . .
H13B H 0.2678 0.3496 0.4905 0.224 Uiso 1 1 calc R . . . .
C12 C 0.3578(7) 0.3083(7) 0.5219(7) 0.196(7) Uani 1 1 d D U . . .
H12A H 0.3263 0.2830 0.5119 0.235 Uiso 1 1 calc R . . . .
H12B H 0.3589 0.3121 0.5634 0.235 Uiso 1 1 calc R . . . .
C15 C 0.2782(9) 0.4959(7) 0.4258(7) 0.184(6) Uani 1 1 d D U . . .
H15A H 0.2850 0.5240 0.4557 0.221 Uiso 1 1 calc R . . . .
H15B H 0.2371 0.4908 0.4218 0.221 Uiso 1 1 calc R . . . .
Si1A Si 0.3638(6) 0.1440(11) 0.2616(12) 0.106(4) Uani 0.283(11) 1 d D U . A 2
Si1 Si 0.3619(2) 0.1428(4) 0.2756(4) 0.0949(18) Uani 0.717(11) 1 d D U . A 1
C4 C 0.4157(7) 0.1986(8) 0.2571(8) 0.113(4) Uani 0.717(11) 1 d D U . A 1
H4 H 0.4041 0.2312 0.2810 0.135 Uiso 0.717(11) 1 calc R . . A 1
C1 C 0.3730(8) 0.1210(7) 0.3514(6) 0.121(4) Uani 0.717(11) 1 d D U . A 1
H1 H 0.4108 0.1025 0.3532 0.145 Uiso 0.717(11) 1 calc R . . A 1
C6 C 0.4761(8) 0.1887(10) 0.2746(10) 0.139(7) Uani 0.717(11) 1 d D U . A 1
H6A H 0.4770 0.1738 0.3131 0.209 Uiso 0.717(11) 1 calc R . . A 1
H6B H 0.4936 0.1615 0.2490 0.209 Uiso 0.717(11) 1 calc R . . A 1
H6C H 0.4969 0.2243 0.2731 0.209 Uiso 0.717(11) 1 calc R . . A 1
C5 C 0.4108(7) 0.2216(9) 0.1980(9) 0.124(5) Uani 0.717(11) 1 d D U . A 1
H5A H 0.3711 0.2272 0.1887 0.186 Uiso 0.717(11) 1 calc R . . A 1
H5B H 0.4308 0.2576 0.1956 0.186 Uiso 0.717(11) 1 calc R . . A 1
H5C H 0.4275 0.1948 0.1714 0.186 Uiso 0.717(11) 1 calc R . . A 1
C2 C 0.3766(10) 0.1736(9) 0.3868(10) 0.137(6) Uani 0.717(11) 1 d D U . A 1
H2A H 0.4045 0.1993 0.3705 0.205 Uiso 0.717(11) 1 calc R . . A 1
H2B H 0.3398 0.1921 0.3877 0.205 Uiso 0.717(11) 1 calc R . . A 1
H2C H 0.3879 0.1636 0.4251 0.205 Uiso 0.717(11) 1 calc R . . A 1
C3 C 0.3311(8) 0.0792(8) 0.3734(9) 0.128(5) Uani 0.717(11) 1 d D U . A 1
H3A H 0.3305 0.0460 0.3489 0.193 Uiso 0.717(11) 1 calc R . . A 1
H3B H 0.3418 0.0678 0.4116 0.193 Uiso 0.717(11) 1 calc R . . A 1
H3C H 0.2936 0.0964 0.3742 0.193 Uiso 0.717(11) 1 calc R . . A 1
C7 C 0.3734(7) 0.0765(7) 0.2327(7) 0.129(4) Uani 0.717(11) 1 d D U . A 1
H7 H 0.3381 0.0557 0.2423 0.154 Uiso 0.717(11) 1 calc R . . A 1
C8 C 0.3672(10) 0.0796(9) 0.1700(8) 0.148(6) Uani 0.717(11) 1 d D U . A 1
H8A H 0.3385 0.1076 0.1603 0.223 Uiso 0.717(11) 1 calc R . . A 1
H8B H 0.4032 0.0905 0.1531 0.223 Uiso 0.717(11) 1 calc R . . A 1
H8C H 0.3559 0.0427 0.1555 0.223 Uiso 0.717(11) 1 calc R . . A 1
C9 C 0.4161(10) 0.0353(10) 0.2534(9) 0.169(8) Uani 0.717(11) 1 d D U . A 1
H9A H 0.4172 0.0362 0.2947 0.254 Uiso 0.717(11) 1 calc R . . A 1
H9B H 0.4058 -0.0026 0.2408 0.254 Uiso 0.717(11) 1 calc R . . A 1
H9C H 0.4532 0.0452 0.2384 0.254 Uiso 0.717(11) 1 calc R . . A 1
C7A C 0.396(2) 0.1035(12) 0.2008(11) 0.126(6) Uani 0.283(11) 1 d D U . A 2
H7A H 0.4370 0.1061 0.2092 0.152 Uiso 0.283(11) 1 calc R . . A 2
C1A C 0.381(2) 0.1021(17) 0.3272(15) 0.116(5) Uani 0.283(11) 1 d D U . A 2
H1A H 0.4220 0.0933 0.3251 0.139 Uiso 0.283(11) 1 calc R . . A 2
C4A C 0.4157(16) 0.2038(15) 0.271(2) 0.110(5) Uani 0.283(11) 1 d D U . A 2
H4A H 0.4114 0.2167 0.3112 0.132 Uiso 0.283(11) 1 calc R . . A 2
C2A C 0.373(3) 0.140(2) 0.378(2) 0.127(8) Uani 0.283(11) 1 d D U . A 2
H2AA H 0.3939 0.1752 0.3716 0.190 Uiso 0.283(11) 1 calc R . . A 2
H2AB H 0.3334 0.1479 0.3831 0.190 Uiso 0.283(11) 1 calc R . . A 2
H2AC H 0.3883 0.1210 0.4113 0.190 Uiso 0.283(11) 1 calc R . . A 2
C5A C 0.4150(16) 0.2563(14) 0.236(2) 0.123(9) Uani 0.283(11) 1 d D U . A 2
H5AA H 0.3783 0.2748 0.2390 0.185 Uiso 0.283(11) 1 calc R . . A 2
H5AB H 0.4446 0.2820 0.2484 0.185 Uiso 0.283(11) 1 calc R . . A 2
H5AC H 0.4217 0.2461 0.1962 0.185 Uiso 0.283(11) 1 calc DR . . A 2
C8A C 0.391(3) 0.1374(12) 0.1476(14) 0.146(11) Uani 0.283(11) 1 d D U . A 2
H8AA H 0.3962 0.1774 0.1563 0.219 Uiso 0.283(11) 1 calc DR . . A 2
H8AB H 0.4197 0.1252 0.1208 0.219 Uiso 0.283(11) 1 calc R . . A 2
H8AC H 0.3535 0.1318 0.1311 0.219 Uiso 0.283(11) 1 calc R . . A 2
C9A C 0.388(3) 0.0411(13) 0.192(2) 0.157(9) Uani 0.283(11) 1 d D U . A 2
H9AA H 0.3918 0.0213 0.2276 0.236 Uiso 0.283(11) 1 calc R . . A 2
H9AB H 0.3507 0.0340 0.1758 0.236 Uiso 0.283(11) 1 calc R . . A 2
H9AC H 0.4169 0.0274 0.1654 0.236 Uiso 0.283(11) 1 calc R . . A 2
C6A C 0.471(2) 0.173(2) 0.269(3) 0.123(9) Uani 0.283(11) 1 d D U . A 2
H6AA H 0.4690 0.1390 0.2925 0.184 Uiso 0.283(11) 1 calc R . . A 2
H6AB H 0.4784 0.1613 0.2296 0.184 Uiso 0.283(11) 1 calc R . . A 2
H6AC H 0.5013 0.1972 0.2819 0.184 Uiso 0.283(11) 1 calc R . . A 2
C3A C 0.351(2) 0.0470(18) 0.332(3) 0.136(9) Uani 0.283(11) 1 d D U . A 2
H3AA H 0.3581 0.0249 0.2977 0.204 Uiso 0.283(11) 1 calc R . . A 2
H3AB H 0.3659 0.0264 0.3646 0.204 Uiso 0.283(11) 1 calc R . . A 2
H3AC H 0.3109 0.0533 0.3364 0.204 Uiso 0.283(11) 1 calc R . . A 2

loop_
_atom_site_aniso_label
_atom_site_aniso_U_11
_atom_site_aniso_U_22
_atom_site_aniso_U_33
_atom_site_aniso_U_23
_atom_site_aniso_U_13
_atom_site_aniso_U_12
U1 0.0622(2) 0.0622(2) 0.0622(2) -0.00373(10) -0.00373(10) -0.00373(10)
Rb1 0.0762(4) 0.0762(4) 0.0762(4) -0.0063(4) -0.0063(4) -0.0063(4)
N2 0.094(3) 0.094(3) 0.094(3) -0.003(3) -0.003(3) -0.003(3)
N3 0.077(3) 0.077(3) 0.077(3) -0.004(3) -0.004(3) -0.004(3)
N1 0.073(3) 0.051(3) 0.114(5) 0.004(3) -0.003(3) -0.007(3)
C10 0.094(5) 0.057(4) 0.120(7) -0.010(4) -0.003(4) -0.010(4)
O1 0.155(7) 0.200(9) 0.134(7) 0.031(6) 0.021(6) 0.016(7)
C11 0.096(5) 0.068(4) 0.121(7) -0.006(4) -0.002(5) -0.011(4)
O2 0.194(10) 0.213(9) 0.136(7) 0.004(7) 0.026(7) 0.070(8)
C14 0.197(11) 0.225(11) 0.140(8) 0.015(8) 0.026(8) 0.054(9)
C13 0.172(9) 0.229(11) 0.159(10) 0.029(9) 0.034(8) 0.044(9)
C12 0.183(13) 0.217(12) 0.187(13) 0.065(10) 0.030(11) 0.029(11)
C15 0.216(14) 0.196(11) 0.140(11) -0.005(9) 0.003(11) 0.072(10)
Si1A 0.080(5) 0.083(6) 0.155(8) 0.008(5) -0.004(5) 0.001(4)
Si1 0.074(2) 0.073(2) 0.138(5) 0.015(3) 0.000(2) 0.0072(19)
C4 0.072(5) 0.094(7) 0.173(9) 0.015(6) 0.010(6) 0.001(5)
C1 0.097(8) 0.113(8) 0.153(8) 0.021(6) -0.009(6) 0.009(7)
C6 0.073(7) 0.126(15) 0.218(15) 0.034(13) 0.007(8) -0.002(8)
C5 0.084(9) 0.106(10) 0.181(11) 0.024(8) 0.013(8) -0.004(8)
C2 0.125(13) 0.132(10) 0.152(11) 0.019(9) -0.010(10) -0.004(10)
C3 0.106(9) 0.124(10) 0.154(12) 0.043(9) -0.015(9) 0.003(8)
C7 0.117(8) 0.092(7) 0.178(9) -0.007(6) 0.012(7) 0.015(6)
C8 0.147(14) 0.118(12) 0.180(10) -0.020(8) 0.017(9) 0.037(11)
C9 0.165(16) 0.120(12) 0.222(16) -0.019(11) -0.010(13) 0.051(12)
C7A 0.107(11) 0.107(10) 0.165(10) -0.002(8) 0.008(8) 0.014(9)
C1A 0.090(9) 0.103(9) 0.155(9) 0.016(7) -0.005(8) 0.012(8)
C4A 0.073(7) 0.092(8) 0.165(10) 0.007(7) 0.004(7) 0.001(6)
C2A 0.102(17) 0.119(14) 0.159(12) 0.010(11) -0.007(11) 0.016(13)
C5A 0.082(15) 0.101(11) 0.188(19) 0.018(12) 0.001(15) -0.003(11)
C8A 0.15(2) 0.124(16) 0.167(13) 0.002(12) 0.011(13) 0.020(17)
C9A 0.16(2) 0.114(11) 0.194(18) -0.007(10) 0.011(17) 0.012(11)
C6A 0.076(10) 0.091(15) 0.20(2) 0.012(14) 0.006(10) -0.002(9)
C3A 0.120(18) 0.116(11) 0.172(18) 0.019(11) -0.004(15) 0.001(11)

loop_
_atom_type_symbol
_atom_type_description
_atom_type_scat_dispersion_real
_atom_type_scat_dispersion_imag
_atom_type_scat_source
C C 0.0181 0.0091 'International Tables Vol C Tables 4.2.6.8 and 6.1.1.4'
H H 0.0000 0.0000 'International Tables Vol C Tables 4.2.6.8 and 6.1.1.4'
N N 0.0311 0.0180 'International Tables Vol C Tables 4.2.6.8 and 6.1.1.4'
O O 0.0492 0.0322 'International Tables Vol C Tables 4.2.6.8 and 6.1.1.4'
Rb Rb -0.4688 1.6079 'International Tables Vol C Tables 4.2.6.8 and 6.1.1.4'
Si Si 0.2541 0.3302 'International Tables Vol C Tables 4.2.6.8 and 6.1.1.4'
U U -4.3638 13.4090 'International Tables Vol C Tables 4.2.6.8 and 6.1.1.4'

loop_
_exptl_crystal_face_index_h
_exptl_crystal_face_index_k
_exptl_crystal_face_index_l
_exptl_crystal_face_perp_dist
_exptl_oxdiff_crystal_face_indexfrac_h
_exptl_oxdiff_crystal_face_indexfrac_k
_exptl_oxdiff_crystal_face_indexfrac_l
_exptl_oxdiff_crystal_face_x
_exptl_oxdiff_crystal_face_y
_exptl_oxdiff_crystal_face_z
3 -1 -15 0.1721 3.0086 -1.0050 -15.0049 0.0797 0.2853 -0.9491
-3 1 15 0.1721 -3.0086 1.0050 15.0049 -0.0797 -0.2853 0.9491
-2 -15 -2 0.0879 -2.0001 -15.0099 -1.9961 0.2375 0.9523 0.1333
2 15 2 0.0879 2.0001 15.0099 1.9961 -0.2375 -0.9523 -0.1333
9 -12 -1 0.0918 8.9969 -12.0091 -1.0010 -0.4800 0.8485 -0.0250
-9 12 1 0.0608 -8.9969 12.0091 1.0010 0.4800 -0.8485 0.0250
11 11 0 0.1000 10.9986 11.0057 -0.0071 -0.7419 -0.5943 -0.3387
-11 -11 0 0.0420 -10.9986 -11.0057 0.0071 0.7419 0.5943 0.3387
1 5 -14 0.1856 1.0092 4.9994 -14.0053 0.1555 -0.1232 -0.9457
-1 -5 14 0.1856 -1.0092 -4.9994 14.0053 -0.1555 0.1232 0.9457

loop_
_geom_angle_atom_site_label_1
_geom_angle_atom_site_label_2
_geom_angle_atom_site_label_3
_geom_angle
_geom_angle_site_symmetry_1
_geom_angle_site_symmetry_3
U1 U1 U1 0(8) 9 5
U1 U1 N2 0(10) 5 .
U1 U1 N2 0(10) 9 .
U1 U1 N3 0(10) 5 .
U1 U1 N3 0(10) 9 .
U1 U1 N1 0(10) 9 5
U1 U1 N1 0(10) 5 .
U1 U1 N1 0(10) 5 5
U1 U1 N1 0(10) 9 9
U1 U1 N1 0(10) 5 9
U1 U1 N1 0(10) 9 .
N3 U1 N2 180.0(6) . .
N3 U1 N1 111.24(19) . 9
N3 U1 N1 111.24(19) . .
N3 U1 N1 111.24(19) . 5
N1 U1 N2 68.76(19) . .
N1 U1 N2 68.76(19) 9 .
N1 U1 N2 68.76(19) 5 .
N1 U1 N1 107.6(2) 5 .
N1 U1 N1 107.6(2) 5 9
N1 U1 N1 107.6(2) 9 .
N3 Rb1 O1 112.9(3) . .
N3 Rb1 O1 112.9(3) . 9
N3 Rb1 O1 112.9(3) . 5
N3 Rb1 O2 108.0(3) . 5
N3 Rb1 O2 108.0(3) . 9
N3 Rb1 O2 108.0(3) . .
O1 Rb1 O1 105.9(3) 9 .
O1 Rb1 O1 105.9(3) 5 .
O1 Rb1 O1 105.9(3) 5 9
O2 Rb1 O1 139.0(4) . 5
O2 Rb1 O1 53.2(3) 9 9
O2 Rb1 O1 59.0(3) . 9
O2 Rb1 O1 139.0(4) 9 .
O2 Rb1 O1 53.2(3) 5 5
O2 Rb1 O1 139.0(4) 5 9
O2 Rb1 O1 59.0(3) 9 5
O2 Rb1 O1 53.2(3) . .
O2 Rb1 O1 59.0(3) 5 .
O2 Rb1 O2 110.9(3) 5 9
O2 Rb1 O2 110.9(3) 9 .
O2 Rb1 O2 110.9(3) 5 .
U1 N2 U1 0.000(16) 9 5
U1 N2 U1 0.000(16) . 9
U1 N2 U1 0.000(16) . 5
C11 N2 U1 94.4(7) . .
C11 N2 U1 94.4(7) 5 5
C11 N2 U1 94.4(7) 9 9
C11 N2 U1 94.4(7) 9 5
C11 N2 U1 94.4(7) 5 9
C11 N2 U1 94.4(7) . 5
C11 N2 U1 94.4(7) . 9
C11 N2 U1 94.4(7) 5 .
C11 N2 U1 94.4(7) 9 .
C11 N2 C11 119.43(18) . 9
C11 N2 C11 119.43(18) . 5
C11 N2 C11 119.43(18) 9 5
U1 N3 U1 0.00(4) 9 .
U1 N3 U1 0.00(4) 9 5
U1 N3 U1 0.00(4) . 5
U1 N3 Rb1 180.0(10) 9 .
U1 N3 Rb1 180.0(10) . .
U1 N3 Rb1 180.0(10) 5 .
U1 N1 U1 0.00(2) 9 .
U1 N1 U1 0.00(2) . 5
U1 N1 U1 0.00(2) 9 5
C10 N1 U1 114.7(6) . .
C10 N1 U1 114.7(6) . 9
C10 N1 U1 114.7(6) . 5
C10 N1 Si1A 115.4(11) . .
C10 N1 Si1 113.6(7) . .
Si1A N1 U1 129.9(10) . .
Si1A N1 U1 129.9(10) . 9
Si1A N1 U1 129.9(10) . 5
Si1 N1 U1 130.4(5) . .
Si1 N1 U1 130.4(5) . 5
Si1 N1 U1 130.4(5) . 9
N1 C10 H10A 111.9 . .
N1 C10 H10B 111.9 . .
N1 C10 C11 99.4(7) . .
H10A C10 H10B 109.6 . .
C11 C10 H10A 111.9 . .
C11 C10 H10B 111.9 . .
C13 O1 Rb1 113.4(11) . .
C13 O1 C12 102.8(11) . .
C12 O1 Rb1 118.6(9) . .
N2 C11 C10 123.0(8) . .
N2 C11 H11A 106.6 . .
N2 C11 H11B 106.6 . .
C10 C11 H11A 106.6 . .
C10 C11 H11B 106.6 . .
H11A C11 H11B 106.5 . .
C14 O2 Rb1 131.0(9) . .
C14 O2 C15 101.4(10) . .
C15 O2 Rb1 127.6(7) . .
O2 C14 H14A 110.6 . .
O2 C14 H14B 110.6 . .
O2 C14 C13 105.7(14) . .
H14A C14 H14B 108.7 . .
C13 C14 H14A 110.6 . .
C13 C14 H14B 110.6 . .
O1 C13 C14 110.2(14) . .
O1 C13 H13A 109.6 . .
O1 C13 H13B 109.6 . .
C14 C13 H13A 109.6 . .
C14 C13 H13B 109.6 . .
H13A C13 H13B 108.1 . .
O1 C12 H12A 110.0 . .
O1 C12 H12B 110.0 . .
O1 C12 C15 108.4(9) . 5
H12A C12 H12B 108.4 . .
C15 C12 H12A 110.0 5 .
C15 C12 H12B 110.0 5 .
O2 C15 C12 110.6(9) . 9
O2 C15 H15A 109.5 . .
O2 C15 H15B 109.5 . .
C12 C15 H15A 109.5 9 .
C12 C15 H15B 109.5 9 .
H15A C15 H15B 108.1 . .
N1 Si1A C7A 125(2) . .
N1 Si1A C1A 112(2) . .
N1 Si1A C4A 109.8(18) . .
C1A Si1A C7A 105.9(19) . .
C1A Si1A C4A 99(2) . .
C4A Si1A C7A 102(2) . .
N1 Si1 C4 108.2(7) . .
N1 Si1 C1 113.5(8) . .
N1 Si1 C7 110.2(7) . .
C4 Si1 C7 111.1(10) . .
C1 Si1 C4 108.5(8) . .
C1 Si1 C7 105.3(9) . .
Si1 C4 H4 103.0 . .
C6 C4 Si1 117.9(15) . .
C6 C4 H4 103.0 . .
C5 C4 Si1 114.7(12) . .
C5 C4 H4 103.0 . .
C5 C4 C6 112.6(10) . .
Si1 C1 H1 106.8 . .
C2 C1 Si1 108.2(13) . .
C2 C1 H1 106.8 . .
C3 C1 Si1 114.9(13) . .
C3 C1 H1 106.8 . .
C3 C1 C2 113.0(11) . .
C4 C6 H6A 109.5 . .
C4 C6 H6B 109.5 . .
C4 C6 H6C 109.5 . .
H6A C6 H6B 109.5 . .
H6A C6 H6C 109.5 . .
H6B C6 H6C 109.5 . .
C4 C5 H5A 109.5 . .
C4 C5 H5B 109.5 . .
C4 C5 H5C 109.5 . .
H5A C5 H5B 109.5 . .
H5A C5 H5C 109.5 . .
H5B C5 H5C 109.5 . .
C1 C2 H2A 109.5 . .
C1 C2 H2B 109.5 . .
C1 C2 H2C 109.5 . .
H2A C2 H2B 109.5 . .
H2A C2 H2C 109.5 . .
H2B C2 H2C 109.5 . .
C1 C3 H3A 109.5 . .
C1 C3 H3B 109.5 . .
C1 C3 H3C 109.5 . .
H3A C3 H3B 109.5 . .
H3A C3 H3C 109.5 . .
H3B C3 H3C 109.5 . .
Si1 C7 H7 99.7 . .
C8 C7 Si1 118.7(13) . .
C8 C7 H7 99.7 . .
C9 C7 Si1 117.8(13) . .
C9 C7 H7 99.7 . .
C9 C7 C8 115.2(11) . .
C7 C8 H8A 109.5 . .
C7 C8 H8B 109.5 . .
C7 C8 H8C 109.5 . .
H8A C8 H8B 109.5 . .
H8A C8 H8C 109.5 . .
H8B C8 H8C 109.5 . .
C7 C9 H9A 109.5 . .
C7 C9 H9B 109.5 . .
C7 C9 H9C 109.5 . .
H9A C9 H9B 109.5 . .
H9A C9 H9C 109.5 . .
H9B C9 H9C 109.5 . .
Si1A C7A H7A 102.1 . .
C8A C7A Si1A 110(3) . .
C8A C7A H7A 102.1 . .
C8A C7A C9A 113.3(12) . .
C9A C7A Si1A 124(4) . .
C9A C7A H7A 102.1 . .
Si1A C1A H1A 106.1 . .
C2A C1A Si1A 109(3) . .
C2A C1A H1A 106.1 . .
C3A C1A Si1A 115(3) . .
C3A C1A H1A 106.1 . .
C3A C1A C2A 114(3) . .
Si1A C4A H4A 106.2 . .
C5A C4A Si1A 123(3) . .
C5A C4A H4A 106.2 . .
C5A C4A C6A 113.0(12) . .
C6A C4A Si1A 101(3) . .
C6A C4A H4A 106.2 . .
C1A C2A H2AA 109.5 . .
C1A C2A H2AB 109.5 . .
C1A C2A H2AC 109.5 . .
H2AA C2A H2AB 109.5 . .
H2AA C2A H2AC 109.5 . .
H2AB C2A H2AC 109.5 . .
C4A C5A H5AA 109.5 . .
C4A C5A H5AB 109.5 . .
C4A C5A H5AC 109.5 . .
H5AA C5A H5AB 109.5 . .
H5AA C5A H5AC 109.5 . .
H5AB C5A H5AC 109.5 . .
C7A C8A H8AA 109.5 . .
C7A C8A H8AB 109.5 . .
C7A C8A H8AC 109.5 . .
H8AA C8A H8AB 109.5 . .
H8AA C8A H8AC 109.5 . .
H8AB C8A H8AC 109.5 . .
C7A C9A H9AA 109.5 . .
C7A C9A H9AB 109.5 . .
C7A C9A H9AC 109.5 . .
H9AA C9A H9AB 109.5 . .
H9AA C9A H9AC 109.5 . .
H9AB C9A H9AC 109.5 . .
C4A C6A H6AA 109.5 . .
C4A C6A H6AB 109.5 . .
C4A C6A H6AC 109.5 . .
H6AA C6A H6AB 109.5 . .
H6AA C6A H6AC 109.5 . .
H6AB C6A H6AC 109.5 . .
C1A C3A H3AA 109.5 . .
C1A C3A H3AB 109.5 . .
C1A C3A H3AC 109.5 . .
H3AA C3A H3AB 109.5 . .
H3AA C3A H3AC 109.5 . .
H3AB C3A H3AC 109.5 . .

loop_
_geom_bond_atom_site_label_1
_geom_bond_atom_site_label_2
_geom_bond_distance
_geom_bond_site_symmetry_2
U1 U1 0.0000 9
U1 U1 0.0000 5
U1 N2 2.940(15) .
U1 N3 1.804(13) .
U1 N1 2.352(7) 5
U1 N1 2.352(7) .
U1 N1 2.352(7) 9
Rb1 N3 2.777(13) .
Rb1 O1 2.972(11) .
Rb1 O1 2.972(12) 9
Rb1 O1 2.972(12) 5
Rb1 O2 2.845(11) 5
Rb1 O2 2.845(11) .
Rb1 O2 2.845(11) 9
N2 U1 2.940(15) 5
N2 U1 2.940(15) 9
N2 C11 1.4643(10) 9
N2 C11 1.4643(10) 5
N2 C11 1.4642(10) .
N3 U1 1.804(13) 9
N3 U1 1.804(13) 5
N1 U1 2.352(7) 5
N1 U1 2.352(7) 9
N1 C10 1.461(8) .
N1 Si1A 1.730(12) .
N1 Si1 1.725(9) .
C10 H10A 0.9900 .
C10 H10B 0.9900 .
C10 C11 1.577(8) .
O1 C13 1.414(9) .
O1 C12 1.419(9) .
C11 H11A 0.9900 .
C11 H11B 0.9900 .
O2 C14 1.412(9) .
O2 C15 1.414(9) .
C14 H14A 0.9900 .
C14 H14B 0.9900 .
C14 C13 1.525(10) .
C13 H13A 0.9900 .
C13 H13B 0.9900 .
C12 H12A 0.9900 .
C12 H12B 0.9900 .
C12 C15 1.871(8) 5
C15 C12 1.871(8) 9
C15 H15A 0.9900 .
C15 H15B 0.9900 .
Si1A C7A 1.895(13) .
Si1A C1A 1.892(12) .
Si1A C4A 1.894(12) .
Si1 C4 1.893(11) .
Si1 C1 1.892(12) .
Si1 C7 1.894(12) .
C4 H4 1.0000 .
C4 C6 1.513(11) .
C4 C5 1.511(11) .
C1 H1 1.0000 .
C1 C2 1.509(11) .
C1 C3 1.502(11) .
C6 H6A 0.9800 .
C6 H6B 0.9800 .
C6 H6C 0.9800 .
C5 H5A 0.9800 .
C5 H5B 0.9800 .
C5 H5C 0.9800 .
C2 H2A 0.9800 .
C2 H2B 0.9800 .
C2 H2C 0.9800 .
C3 H3A 0.9800 .
C3 H3B 0.9800 .
C3 H3C 0.9800 .
C7 H7 1.0000 .
C7 C8 1.500(11) .
C7 C9 1.494(11) .
C8 H8A 0.9800 .
C8 H8B 0.9800 .
C8 H8C 0.9800 .
C9 H9A 0.9800 .
C9 H9B 0.9800 .
C9 H9C 0.9800 .
C7A H7A 1.0000 .
C7A C8A 1.505(12) .
C7A C9A 1.509(12) .
C1A H1A 1.0000 .
C1A C2A 1.509(12) .
C1A C3A 1.49(6) .
C4A H4A 1.0000 .
C4A C5A 1.508(12) .
C4A C6A 1.509(12) .
C2A H2AA 0.9800 .
C2A H2AB 0.9800 .
C2A H2AC 0.9800 .
C5A H5AA 0.9800 .
C5A H5AB 0.9800 .
C5A H5AC 0.9800 .
C8A H8AA 0.9800 .
C8A H8AB 0.9800 .
C8A H8AC 0.9800 .
C9A H9AA 0.9800 .
C9A H9AB 0.9800 .
C9A H9AC 0.9800 .
C6A H6AA 0.9800 .
C6A H6AB 0.9800 .
C6A H6AC 0.9800 .
C3A H3AA 0.9800 .
C3A H3AB 0.9800 .
C3A H3AC 0.9800 .

loop_
_geom_torsion_atom_site_label_1
_geom_torsion_atom_site_label_2
_geom_torsion_atom_site_label_3
_geom_torsion_atom_site_label_4
_geom_torsion
_geom_torsion_site_symmetry_1
_geom_torsion_site_symmetry_2
_geom_torsion_site_symmetry_3
_geom_torsion_site_symmetry_4
U1 U1 N3 U1 0.0 5 . . 9
U1 U1 N3 U1 0.0 9 . . 5
U1 N2 C11 C10 35.9(9) . . . .
U1 N2 C11 C10 35.9(9) 9 . . .
U1 N2 C11 C10 35.9(9) 5 . . .
U1 N1 C10 C11 64.6(8) 9 . . .
U1 N1 C10 C11 64.6(8) 5 . . .
U1 N1 C10 C11 64.6(8) . . . .
U1 N1 Si1A C7A -114(2) 9 . . .
U1 N1 Si1A C7A -114(2) 5 . . .
U1 N1 Si1A C7A -114(2) . . . .
U1 N1 Si1A C1A 117(2) . . . .
U1 N1 Si1A C1A 117(2) 9 . . .
U1 N1 Si1A C1A 117(2) 5 . . .
U1 N1 Si1A C4A 8(3) 5 . . .
U1 N1 Si1A C4A 8(3) 9 . . .
U1 N1 Si1A C4A 8(3) . . . .
U1 N1 Si1 C4 -27.4(11) 9 . . .
U1 N1 Si1 C4 -27.4(11) 5 . . .
U1 N1 Si1 C4 -27.4(11) . . . .
U1 N1 Si1 C1 93.1(9) 9 . . .
U1 N1 Si1 C1 93.1(9) 5 . . .
U1 N1 Si1 C1 93.1(9) . . . .
U1 N1 Si1 C7 -149.1(8) . . . .
U1 N1 Si1 C7 -149.1(8) 9 . . .
U1 N1 Si1 C7 -149.1(8) 5 . . .
Rb1 O1 C13 C14 -60.2(19) . . . .
Rb1 O1 C12 C15 43.4(18) . . . 5
Rb1 O2 C14 C13 -10(3) . . . .
Rb1 O2 C15 C12 -10(2) . . . 9
N1 U1 N3 U1 0(100) 9 . . 9
N1 U1 N3 U1 0(99) . . . 5
N1 U1 N3 U1 0(100) 9 . . 5
N1 U1 N3 U1 0(55) 5 . . 9
N1 U1 N3 U1 0(55) 5 . . 5
N1 U1 N3 U1 0(99) . . . 9
N1 C10 C11 N2 -69.4(12) . . . .
N1 Si1A C7A C8A 55(4) . . . .
N1 Si1A C7A C9A -83(4) . . . .
N1 Si1A C1A C2A -59(4) . . . .
N1 Si1A C1A C3A 70(4) . . . .
N1 Si1A C4A C5A -53(4) . . . .
N1 Si1A C4A C6A -179(3) . . . .
N1 Si1 C4 C6 169.2(14) . . . .
N1 Si1 C4 C5 -54.6(17) . . . .
N1 Si1 C1 C2 -71.1(13) . . . .
N1 Si1 C1 C3 56.2(15) . . . .
N1 Si1 C7 C8 56.8(18) . . . .
N1 Si1 C7 C9 -156.3(16) . . . .
C10 N1 Si1A C7A 66(2) . . . .
C10 N1 Si1A C1A -64(2) . . . .
C10 N1 Si1A C4A -172.9(19) . . . .
C10 N1 Si1 C4 166.4(10) . . . .
C10 N1 Si1 C1 -73.1(10) . . . .
C10 N1 Si1 C7 44.8(11) . . . .
C11 N2 C11 C10 133.3(11) 5 . . .
C11 N2 C11 C10 -61.6(18) 9 . . .
O2 C14 C13 O1 45(3) . . . .
C14 O2 C15 C12 172.8(18) . . . 9
C13 O1 C12 C15 169.4(16) . . . 5
C12 O1 C13 C14 170.5(17) . . . .
C15 O2 C14 C13 167.2(18) . . . .
Si1A N1 C10 C11 -114.8(12) . . . .
Si1 N1 C10 C11 -126.9(7) . . . .
C4 Si1 C1 C2 49.3(14) . . . .
C4 Si1 C1 C3 176.5(14) . . . .
C4 Si1 C7 C8 -63.1(17) . . . .
C4 Si1 C7 C9 83.8(18) . . . .
C1 Si1 C4 C6 45.6(17) . . . .
C1 Si1 C4 C5 -178.2(15) . . . .
C1 Si1 C7 C8 179.6(17) . . . .
C1 Si1 C7 C9 -33.5(18) . . . .
C7 Si1 C4 C6 -69.7(17) . . . .
C7 Si1 C4 C5 66.5(17) . . . .
C7 Si1 C1 C2 168.3(12) . . . .
C7 Si1 C1 C3 -64.5(14) . . . .
C7A Si1A C1A C2A 162(4) . . . .
C7A Si1A C1A C3A -69(4) . . . .
C7A Si1A C4A C5A 82(4) . . . .
C7A Si1A C4A C6A -45(4) . . . .
C1A Si1A C7A C8A -173(3) . . . .
C1A Si1A C7A C9A 49(5) . . . .
C1A Si1A C4A C5A -170(4) . . . .
C1A Si1A C4A C6A 63(3) . . . .
C4A Si1A C7A C8A -70(4) . . . .
C4A Si1A C7A C9A 152(4) . . . .
C4A Si1A C1A C2A 57(4) . . . .
C4A Si1A C1A C3A -174(3) . . . .
